data_4026406
loop_
_publ_author_name
'Hidetsugu Tabata'
'Naoya Wada'
'Yuko Takada'
'Tetsuta Oshitari'
'Hideyo Takahashi'
'Hideaki Natsugari'

_publ_section_title
;
 Isolation and Characterization of Atropisomers of Seven-Membered-Ring
 Benzolactams
;
_journal_name_full 'Journal of Organic Chemistry'
_journal_page_first 5123
_journal_page_last 5131
_journal_paper_doi 10.1021/jo2008725
_journal_volume 76
_journal_year 2011
_chemical_absolute_configuration 'CHOOSE rm ad rmad syn or unk'
_chemical_formula_moiety 'C20 H22 Cl N3 O2 '
_chemical_formula_sum 'C20 H22 Cl N3 O2'
_chemical_formula_weight 371.87
_space_group_IT_number 19
_symmetry_cell_setting orthorhombic
_symmetry_Int_Tables_number 19
_symmetry_space_group_name_Hall 'P 2ac 2ab'
_symmetry_space_group_name_H-M 'P 21 21 21'
_cell_angle_alpha 90.0000
_cell_angle_beta 90.0000
_cell_angle_gamma 90.0000
_cell_formula_units_Z 4
_cell_length_a 8.18197(15)
_cell_length_b 8.69418(16)
_cell_length_c 26.3682(5)
_cell_measurement_reflns_used 16124
_cell_measurement_temperature 173.1
_cell_measurement_theta_max 68.2
_cell_measurement_theta_min 3.4
_cell_volume 1875.72(6)
_computing_cell_refinement PROCESS-AUTO
_computing_data_collection PROCESS-AUTO
_computing_data_reduction CrystalStructure
_computing_publication_material 'CrystalStructure 3.8'
_computing_structure_refinement CRYSTALS
_computing_structure_solution SIR92
_diffrn_detector_area_resol_mean 10.00
_diffrn_measured_fraction_theta_full 0.993
_diffrn_measured_fraction_theta_max 0.993
_diffrn_measurement_device_type 'Rigaku RAXIS-RAPID'
_diffrn_measurement_method \w
_diffrn_radiation_type 'Cu K\a'
_diffrn_radiation_wavelength 1.54187
_diffrn_reflns_av_R_equivalents 0.040
_diffrn_reflns_limit_h_max 9
_diffrn_reflns_limit_h_min -9
_diffrn_reflns_limit_k_max 9
_diffrn_reflns_limit_k_min -10
_diffrn_reflns_limit_l_max 31
_diffrn_reflns_limit_l_min -31
_diffrn_reflns_number 19136
_diffrn_reflns_theta_full 68.24
_diffrn_reflns_theta_max 68.24
_exptl_absorpt_coefficient_mu 1.958
_exptl_absorpt_correction_T_max 0.822
_exptl_absorpt_correction_T_min 0.694
_exptl_absorpt_correction_type multi-scan
_exptl_absorpt_process_details
;
    Higashi, T. (1995). Program for Absorption Correction.
    Rigaku Corporation, Tokyo, Japan.
;
_exptl_crystal_colour colorless
_exptl_crystal_density_diffrn 1.317
_exptl_crystal_description block
_exptl_crystal_F_000 784.00
_exptl_crystal_size_max 0.25
_exptl_crystal_size_mid 0.20
_exptl_crystal_size_min 0.10
_refine_diff_density_max 0.38
_refine_diff_density_min -0.34
_refine_ls_abs_structure_details 'Flack, H. D. (1983), Acta Cryst. A39, 876-881.  1422 Friedel Pairs'
_refine_ls_abs_structure_Flack 0.003(14)
_refine_ls_extinction_coef 21(4)
_refine_ls_extinction_method 'Larson (1970) Crystallographic Computing eq. 22'
_refine_ls_goodness_of_fit_ref 0.737
_refine_ls_hydrogen_treatment refall
_refine_ls_number_parameters 325
_refine_ls_number_reflns 3410
_refine_ls_R_factor_gt 0.0286
_refine_ls_shift/su_max 0.0000
_refine_ls_structure_factor_coef Fsqd
_refine_ls_weighting_details 'w = 1/[1.0000\s(Fo^2^)]/(4Fo^2^)'
_refine_ls_weighting_scheme calc
_refine_ls_wR_factor_ref 0.0660
_reflns_number_gt 2625
_reflns_number_total 3410
_reflns_threshold_expression F^2^>2.0\s(F^2^)
_cod_data_source_file jo2008725_si_004.cif
_cod_data_source_block '_081020'
_cod_original_cell_volume 1875.71(6)
_cod_original_formula_sum 'C20 H22 Cl N3 O2 '
_cod_database_code 4026406

loop_
_symmetry_equiv_pos_site_id
_symmetry_equiv_pos_as_xyz
1 +X,+Y,+Z
2 1/2+X,1/2-Y,-Z
3 -X,1/2+Y,1/2-Z
4 1/2-X,-Y,1/2+Z

loop_
_atom_site_label
_atom_site_type_symbol
_atom_site_fract_x
_atom_site_fract_y
_atom_site_fract_z
_atom_site_U_iso_or_equiv
_atom_site_adp_type
_atom_site_occupancy
_atom_site_symmetry_multiplicity
_atom_site_calc_flag
Cl(1) Cl 0.64451(8) 0.71710(9) 0.72050(2) 0.05777(19) Uani 1.00 1 d
O(1) O 0.45166(17) 0.52444(19) 0.88058(6) 0.0455(4) Uani 1.00 1 d
O(2) O 0.61028(19) 1.01739(17) 0.88763(6) 0.0469(4) Uani 1.00 1 d
N(1) N 0.6468(2) 0.63628(19) 0.83161(6) 0.0308(4) Uani 1.00 1 d
N(2) N 0.9143(2) 0.51321(19) 0.88233(6) 0.0312(4) Uani 1.00 1 d
N(3) N 0.7386(2) 0.8060(2) 0.91773(7) 0.0314(5) Uani 1.00 1 d
C(1) C 0.7997(2) 0.6224(2) 0.80597(8) 0.0302(5) Uani 1.00 1 d
C(2) C 0.8165(2) 0.6645(2) 0.75554(9) 0.0419(6) Uani 1.00 1 d
C(3) C 0.9662(3) 0.6633(3) 0.73130(10) 0.0548(8) Uani 1.00 1 d
C(4) C 1.1015(3) 0.6164(3) 0.75768(10) 0.0532(8) Uani 1.00 1 d
C(5) C 1.0892(2) 0.5663(2) 0.80769(9) 0.0419(7) Uani 1.00 1 d
C(6) C 0.9380(2) 0.5661(2) 0.83173(8) 0.0316(5) Uani 1.00 1 d
C(7) C 0.8202(2) 0.3688(2) 0.88612(8) 0.0347(6) Uani 1.00 1 d
C(8) C 0.6719(2) 0.3648(2) 0.85101(9) 0.0351(6) Uani 1.00 1 d
C(9) C 0.5778(2) 0.5122(2) 0.85588(8) 0.0342(5) Uani 1.00 1 d
C(10) C 1.0642(3) 0.5014(3) 0.91282(10) 0.0438(7) Uani 1.00 1 d
C(11) C 0.5779(2) 0.7892(2) 0.83967(9) 0.0364(6) Uani 1.00 1 d
C(12) C 0.6458(2) 0.8810(2) 0.88409(8) 0.0333(5) Uani 1.00 1 d
C(13) C 0.8080(2) 0.8826(2) 0.96196(8) 0.0325(5) Uani 1.00 1 d
C(14) C 0.9631(2) 0.9729(2) 0.94967(7) 0.0298(5) Uani 1.00 1 d
C(15) C 1.0224(2) 1.0768(2) 0.98523(8) 0.0337(6) Uani 1.00 1 d
C(16) C 1.1683(3) 1.1547(2) 0.97679(9) 0.0395(6) Uani 1.00 1 d
C(17) C 1.2570(2) 1.1277(2) 0.93328(10) 0.0416(6) Uani 1.00 1 d
C(18) C 1.1984(2) 1.0258(2) 0.89771(9) 0.0390(6) Uani 1.00 1 d
C(19) C 1.0507(2) 0.9493(2) 0.90555(8) 0.0347(6) Uani 1.00 1 d
C(20) C 0.8395(3) 0.7645(3) 1.00341(9) 0.0395(7) Uani 1.00 1 d
H(1) H 0.967(3) 0.692(2) 0.6964(8) 0.059(7) Uiso 1.00 1 c
H(2) H 1.206(2) 0.614(2) 0.7430(8) 0.052(7) Uiso 1.00 1 c
H(3) H 1.188(2) 0.532(2) 0.8250(7) 0.036(5) Uiso 1.00 1 c
H(4) H 0.781(2) 0.357(2) 0.9220(8) 0.037(5) Uiso 1.00 1 c
H(5) H 0.889(2) 0.279(2) 0.8786(7) 0.041(6) Uiso 1.00 1 c
H(6) H 0.602(2) 0.280(2) 0.8620(7) 0.038(5) Uiso 1.00 1 c
H(7) H 0.708(2) 0.353(2) 0.8156(7) 0.027(5) Uiso 1.00 1 c
H(8) H 1.141(2) 0.417(2) 0.9000(7) 0.046(6) Uiso 1.00 1 c
H(9) H 1.025(2) 0.472(2) 0.9498(8) 0.046(6) Uiso 1.00 1 c
H(10) H 1.119(2) 0.602(2) 0.9149(7) 0.044(6) Uiso 1.00 1 c
H(11) H 0.460(2) 0.777(2) 0.8448(7) 0.041(6) Uiso 1.00 1 c
H(12) H 0.595(2) 0.855(2) 0.8105(7) 0.021(5) Uiso 1.00 1 c
H(13) H 0.772(2) 0.712(2) 0.9106(8) 0.039(6) Uiso 1.00 1 c
H(14) H 0.723(2) 0.955(2) 0.9720(7) 0.028(5) Uiso 1.00 1 c
H(15) H 0.969(2) 1.093(2) 1.0160(7) 0.038(6) Uiso 1.00 1 c
H(16) H 1.201(2) 1.227(2) 1.0033(8) 0.040(6) Uiso 1.00 1 c
H(17) H 1.361(2) 1.183(2) 0.9278(7) 0.052(6) Uiso 1.00 1 c
H(18) H 1.254(2) 1.008(2) 0.8667(8) 0.047(6) Uiso 1.00 1 c
H(19) H 1.009(2) 0.878(2) 0.8802(7) 0.029(5) Uiso 1.00 1 c
H(20) H 0.928(3) 0.694(2) 0.9918(8) 0.057(7) Uiso 1.00 1 c
H(21) H 0.744(2) 0.705(2) 1.0107(8) 0.042(6) Uiso 1.00 1 c
H(22) H 0.876(2) 0.812(2) 1.0326(7) 0.030(5) Uiso 1.00 1 c

loop_
_atom_site_aniso_label
_atom_site_aniso_U_11
_atom_site_aniso_U_22
_atom_site_aniso_U_33
_atom_site_aniso_U_12
_atom_site_aniso_U_13
_atom_site_aniso_U_23
Cl(1) 0.0597(4) 0.0769(4) 0.0367(2) 0.0127(3) -0.0098(3) 0.0091(3)
O(1) 0.0290(7) 0.0582(10) 0.0493(8) -0.0031(7) 0.0065(7) -0.0016(8)
O(2) 0.0471(9) 0.0305(9) 0.0630(10) 0.0101(7) -0.0070(8) -0.0019(8)
N(1) 0.0253(8) 0.0335(10) 0.0337(8) 0.0019(8) -0.0012(8) -0.0006(7)
N(2) 0.0297(8) 0.0289(9) 0.0349(8) 0.0036(8) -0.0051(7) 0.0004(8)
N(3) 0.0297(9) 0.0264(10) 0.0381(10) 0.0017(8) -0.0027(7) -0.0032(8)
C(1) 0.0306(11) 0.0256(11) 0.0343(11) -0.0014(9) 0.0011(9) -0.0000(9)
C(2) 0.0431(13) 0.0445(14) 0.0382(11) -0.0002(11) -0.0033(10) 0.0071(10)
C(3) 0.0575(16) 0.0620(19) 0.0448(15) 0.0044(14) 0.0136(13) 0.0190(13)
C(4) 0.0422(15) 0.0540(16) 0.0633(17) 0.0017(14) 0.0197(13) 0.0126(14)
C(5) 0.0299(12) 0.0423(14) 0.0535(14) 0.0016(11) 0.0021(11) 0.0065(11)
C(6) 0.0309(11) 0.0265(11) 0.0375(11) 0.0015(9) 0.0001(9) 0.0009(9)
C(7) 0.0369(12) 0.0353(13) 0.0319(11) 0.0034(11) 0.0041(10) 0.0046(10)
C(8) 0.0357(12) 0.0311(12) 0.0386(12) -0.0052(10) 0.0054(10) 0.0015(10)
C(9) 0.0289(11) 0.0419(13) 0.0316(10) -0.0033(10) -0.0037(9) -0.0065(10)
C(10) 0.0389(13) 0.0436(16) 0.0490(15) 0.0093(13) -0.0143(11) -0.0006(13)
C(11) 0.0330(12) 0.0332(12) 0.0429(13) 0.0090(11) -0.0073(10) 0.0032(11)
C(12) 0.0262(10) 0.0323(12) 0.0413(11) 0.0027(10) 0.0015(9) 0.0014(10)
C(13) 0.0305(11) 0.0335(12) 0.0336(11) 0.0020(10) 0.0016(9) -0.0053(10)
C(14) 0.0294(10) 0.0302(12) 0.0300(10) 0.0057(9) -0.0019(8) 0.0032(9)
C(15) 0.0384(12) 0.0343(13) 0.0284(11) 0.0018(10) -0.0013(9) 0.0014(10)
C(16) 0.0440(14) 0.0333(13) 0.0411(12) -0.0032(11) -0.0101(11) 0.0040(10)
C(17) 0.0337(12) 0.0348(14) 0.0564(15) -0.0056(11) -0.0028(11) 0.0133(12)
C(18) 0.0375(12) 0.0381(14) 0.0412(12) 0.0047(10) 0.0089(10) 0.0065(11)
C(19) 0.0396(12) 0.0300(13) 0.0346(11) 0.0033(10) 0.0002(10) -0.0002(10)
C(20) 0.0392(14) 0.0467(15) 0.0327(12) -0.0102(13) 0.0042(11) 0.0017(11)

loop_
_atom_type_symbol
_atom_type_description
_atom_type_scat_dispersion_real
_atom_type_scat_dispersion_imag
_atom_type_scat_source
C C 0.018 0.009
;
International Tables for Crystallography
(1992, Vol. C, Tables 4.2.6.8 and 6.1.1.4)
;
H H 0.000 0.000
;
International Tables for Crystallography
(1992, Vol. C, Table 6.1.1.4)
;
O O 0.049 0.032
;
International Tables for Crystallography
(1992, Vol. C, Tables 4.2.6.8 and 6.1.1.4)
;
N N 0.031 0.018
;
International Tables for Crystallography
(1992, Vol. C, Tables 4.2.6.8 and 6.1.1.4)
;
Cl Cl 0.364 0.702
;
International Tables for Crystallography
(1992, Vol. C, Tables 4.2.6.8 and 6.1.1.4)
;

loop_
_geom_angle_atom_site_label_1
_geom_angle_atom_site_label_2
_geom_angle_atom_site_label_3
_geom_angle
_geom_angle_publ_flag
C(1) N(1) C(9) 120.92(16) yes
C(1) N(1) C(11) 118.99(16) yes
C(9) N(1) C(11) 119.22(17) yes
C(6) N(2) C(7) 114.12(15) yes
C(6) N(2) C(10) 114.93(17) yes
C(7) N(2) C(10) 109.79(17) yes
C(12) N(3) C(13) 121.96(18) yes
N(1) C(1) C(2) 121.27(19) yes
N(1) C(1) C(6) 120.36(18) yes
C(2) C(1) C(6) 118.36(19) yes
Cl(1) C(2) C(1) 119.81(17) yes
Cl(1) C(2) C(3) 118.18(18) yes
C(1) C(2) C(3) 122.0(2) yes
C(2) C(3) C(4) 118.9(2) yes
C(3) C(4) C(5) 121.1(2) yes
C(4) C(5) C(6) 119.8(2) yes
N(2) C(6) C(1) 117.07(17) yes
N(2) C(6) C(5) 123.27(18) yes
C(1) C(6) C(5) 119.66(19) yes
N(2) C(7) C(8) 113.16(17) yes
C(7) C(8) C(9) 109.62(18) yes
O(1) C(9) N(1) 121.7(2) yes
O(1) C(9) C(8) 123.5(2) yes
N(1) C(9) C(8) 114.83(17) yes
N(1) C(11) C(12) 116.63(18) yes
O(2) C(12) N(3) 123.8(2) yes
O(2) C(12) C(11) 118.65(19) yes
N(3) C(12) C(11) 117.54(19) yes
N(3) C(13) C(14) 112.87(16) yes
N(3) C(13) C(20) 109.43(18) yes
C(14) C(13) C(20) 111.01(18) yes
C(13) C(14) C(15) 118.77(17) yes
C(13) C(14) C(19) 122.23(18) yes
C(15) C(14) C(19) 118.93(19) yes
C(14) C(15) C(16) 120.6(2) yes
C(15) C(16) C(17) 120.2(2) yes
C(16) C(17) C(18) 119.6(2) yes
C(17) C(18) C(19) 120.5(2) yes
C(14) C(19) C(18) 120.2(2) yes
C(12) N(3) H(13) 119.1(13) no
C(13) N(3) H(13) 118.2(13) no
C(2) C(3) H(1) 117.0(15) no
C(4) C(3) H(1) 124.1(15) no
C(3) C(4) H(2) 122.2(14) no
C(5) C(4) H(2) 116.7(14) no
C(4) C(5) H(3) 118.6(12) no
C(6) C(5) H(3) 121.6(11) no
N(2) C(7) H(4) 108.7(11) no
N(2) C(7) H(5) 111.5(12) no
C(8) C(7) H(4) 108.2(11) no
C(8) C(7) H(5) 108.2(12) no
H(4) C(7) H(5) 106.8(16) no
C(7) C(8) H(6) 107.6(12) no
C(7) C(8) H(7) 110.0(11) no
C(9) C(8) H(6) 108.7(12) no
C(9) C(8) H(7) 108.9(11) no
H(6) C(8) H(7) 112.1(15) no
N(2) C(10) H(8) 112.3(12) no
N(2) C(10) H(9) 105.5(12) no
N(2) C(10) H(10) 110.3(12) no
H(8) C(10) H(9) 108.4(17) no
H(8) C(10) H(10) 112.3(18) no
H(9) C(10) H(10) 107.7(17) no
N(1) C(11) H(11) 107.6(12) no
N(1) C(11) H(12) 111.5(11) no
C(12) C(11) H(11) 108.0(11) no
C(12) C(11) H(12) 104.2(11) no
H(11) C(11) H(12) 108.6(16) no
N(3) C(13) H(14) 103.7(11) no
C(14) C(13) H(14) 108.3(11) no
C(20) C(13) H(14) 111.3(11) no
C(14) C(15) H(15) 121.2(13) no
C(16) C(15) H(15) 118.1(13) no
C(15) C(16) H(16) 115.9(12) no
C(17) C(16) H(16) 123.9(12) no
C(16) C(17) H(17) 119.6(12) no
C(18) C(17) H(17) 120.9(12) no
C(17) C(18) H(18) 122.0(14) no
C(19) C(18) H(18) 117.4(13) no
C(14) C(19) H(19) 119.6(11) no
C(18) C(19) H(19) 120.2(11) no
C(13) C(20) H(20) 108.4(13) no
C(13) C(20) H(21) 111.8(13) no
C(13) C(20) H(22) 110.7(12) no
H(20) C(20) H(21) 109(2) no
H(20) C(20) H(22) 107.1(18) no
H(21) C(20) H(22) 109.8(18) no

loop_
_geom_bond_atom_site_label_1
_geom_bond_atom_site_label_2
_geom_bond_distance
_geom_bond_publ_flag
Cl(1) C(2) 1.745(2) yes
O(1) C(9) 1.225(2) yes
O(2) C(12) 1.225(2) yes
N(1) C(1) 1.427(2) yes
N(1) C(9) 1.375(2) yes
N(1) C(11) 1.460(2) yes
N(2) C(6) 1.424(2) yes
N(2) C(7) 1.476(2) yes
N(2) C(10) 1.470(2) yes
N(3) C(12) 1.337(2) yes
N(3) C(13) 1.458(2) yes
C(1) C(2) 1.386(3) yes
C(1) C(6) 1.408(2) yes
C(2) C(3) 1.382(3) yes
C(3) C(4) 1.369(3) yes
C(4) C(5) 1.392(3) yes
C(5) C(6) 1.390(3) yes
C(7) C(8) 1.527(3) yes
C(8) C(9) 1.501(3) yes
C(11) C(12) 1.522(3) yes
C(13) C(14) 1.527(2) yes
C(13) C(20) 1.521(3) yes
C(14) C(15) 1.389(2) yes
C(14) C(19) 1.382(2) yes
C(15) C(16) 1.390(3) yes
C(16) C(17) 1.378(3) yes
C(17) C(18) 1.376(3) yes
C(18) C(19) 1.395(3) yes
N(3) H(13) 0.88(2) no
C(3) H(1) 0.95(2) no
C(4) H(2) 0.94(2) no
C(5) H(3) 0.97(2) no
C(7) H(4) 1.00(2) no
C(7) H(5) 0.98(2) no
C(8) H(6) 0.98(2) no
C(8) H(7) 0.984(19) no
C(10) H(8) 1.02(2) no
C(10) H(9) 1.06(2) no
C(10) H(10) 0.98(2) no
C(11) H(11) 0.98(2) no
C(11) H(12) 0.970(18) no
C(13) H(14) 0.975(19) no
C(15) H(15) 0.93(2) no
C(16) H(16) 0.98(2) no
C(17) H(17) 0.99(2) no
C(18) H(18) 0.95(2) no
C(19) H(19) 0.971(19) no
C(20) H(20) 1.00(2) no
C(20) H(21) 0.95(2) no
C(20) H(22) 0.923(19) no

loop_
_geom_contact_atom_site_label_1
_geom_contact_atom_site_label_2
_geom_contact_distance
_geom_contact_site_symmetry_2
Cl(1) C(8) 3.450(2) 3_656
O(1) C(5) 3.553(2) 1_455
O(1) C(10) 3.288(2) 1_455
O(2) C(7) 3.506(2) 1_565
O(2) C(8) 3.211(2) 1_565
O(2) C(17) 3.275(2) 1_455
O(2) C(18) 3.381(2) 1_455
C(5) O(1) 3.553(2) 1_655
C(7) O(2) 3.506(2) 1_545
C(8) Cl(1) 3.450(2) 3_646
C(8) O(2) 3.211(2) 1_545
C(10) O(1) 3.288(2) 1_655
C(10) C(16) 3.558(3) 1_545
C(16) C(10) 3.558(3) 1_565
C(17) O(2) 3.275(2) 1_655
C(18) O(2) 3.381(2) 1_655
Cl(1) H(3) 3.29(2) 3_756
Cl(1) H(6) 3.02(2) 3_656
Cl(1) H(7) 3.256(19) 3_656
Cl(1) H(18) 3.05(2) 3_746
O(1) H(3) 2.61(2) 1_455
O(1) H(8) 2.76(2) 1_455
O(1) H(10) 2.95(2) 1_455
O(1) H(15) 2.915(19) 2_467
O(1) H(17) 3.30(2) 1_445
O(1) H(22) 2.766(19) 2_467
O(2) H(4) 3.39(2) 1_565
O(2) H(5) 3.23(2) 1_565
O(2) H(6) 2.38(2) 1_565
O(2) H(7) 3.570(18) 1_565
O(2) H(17) 2.71(2) 1_455
O(2) H(18) 2.97(2) 1_455
N(3) H(20) 3.49(2) 2_467
N(3) H(22) 3.40(2) 2_467
C(2) H(18) 3.55(2) 3_746
C(3) H(5) 3.29(2) 3_756
C(3) H(7) 3.371(19) 3_756
C(3) H(18) 3.43(2) 3_746
C(4) H(7) 3.225(19) 3_756
C(5) H(1) 3.29(2) 3_746
C(6) H(1) 3.42(2) 3_746
C(7) H(1) 3.18(2) 3_746
C(7) H(16) 3.19(2) 2_467
C(8) H(1) 3.54(2) 3_746
C(8) H(2) 3.45(2) 3_746
C(9) H(3) 3.30(2) 1_455
C(10) H(14) 3.326(19) 2_567
C(10) H(16) 3.55(2) 1_545
C(10) H(21) 3.57(2) 2_567
C(10) H(22) 3.35(2) 2_567
C(11) H(18) 3.34(2) 1_455
C(12) H(6) 3.54(2) 1_565
C(12) H(18) 3.42(2) 1_455
C(12) H(22) 3.535(19) 2_467
C(13) H(9) 3.52(2) 2_467
C(13) H(20) 3.41(2) 2_467
C(14) H(5) 3.31(2) 1_565
C(14) H(16) 3.59(2) 2_477
C(14) H(21) 2.96(2) 2_567
C(15) H(4) 3.55(2) 1_565
C(15) H(4) 3.28(2) 2_567
C(15) H(5) 3.49(2) 1_565
C(15) H(9) 3.56(2) 1_565
C(15) H(16) 3.14(2) 2_477
C(15) H(17) 3.37(2) 2_477
C(15) H(21) 3.05(2) 2_567
C(16) H(4) 2.83(2) 2_567
C(16) H(8) 3.06(2) 1_565
C(16) H(9) 3.08(2) 1_565
C(16) H(15) 3.30(2) 2_577
C(16) H(21) 3.21(2) 2_567
C(17) H(5) 3.59(2) 1_565
C(17) H(8) 2.83(2) 1_565
C(17) H(9) 3.57(2) 1_565
C(17) H(15) 3.27(2) 2_577
C(17) H(21) 3.25(2) 2_567
C(18) H(1) 3.18(2) 3_756
C(18) H(5) 3.39(2) 1_565
C(18) H(8) 3.43(2) 1_565
C(18) H(11) 3.35(2) 1_655
C(18) H(21) 3.16(2) 2_567
C(19) H(1) 3.42(2) 3_756
C(19) H(5) 3.23(2) 1_565
C(19) H(21) 3.03(2) 2_567
C(20) H(10) 3.04(2) 2_467
C(20) H(20) 3.39(2) 2_467
C(20) H(21) 3.34(2) 2_567
H(1) C(5) 3.29(2) 3_756
H(1) C(6) 3.42(2) 3_756
H(1) C(7) 3.18(2) 3_756
H(1) C(8) 3.54(2) 3_756
H(1) C(18) 3.18(2) 3_746
H(1) C(19) 3.42(2) 3_746
H(1) H(3) 3.27(3) 3_756
H(1) H(5) 2.42(3) 3_756
H(1) H(7) 3.02(3) 3_756
H(1) H(8) 3.32(3) 3_756
H(1) H(18) 2.93(3) 3_746
H(1) H(19) 3.40(3) 3_746
H(2) C(8) 3.45(2) 3_756
H(2) H(5) 3.59(3) 3_756
H(2) H(6) 3.49(3) 3_756
H(2) H(7) 2.68(2) 3_756
H(2) H(12) 3.11(2) 3_746
H(3) Cl(1) 3.29(2) 3_746
H(3) O(1) 2.61(2) 1_655
H(3) C(9) 3.30(2) 1_655
H(3) H(1) 3.27(3) 3_746
H(3) H(11) 3.13(3) 1_655
H(4) O(2) 3.39(2) 1_545
H(4) C(15) 3.55(2) 1_545
H(4) C(15) 3.28(2) 2_467
H(4) C(16) 2.83(2) 2_467
H(4) H(15) 3.06(2) 2_467
H(4) H(16) 2.20(3) 2_467
H(5) O(2) 3.23(2) 1_545
H(5) C(3) 3.29(2) 3_746
H(5) C(14) 3.31(2) 1_545
H(5) C(15) 3.49(2) 1_545
H(5) C(17) 3.59(2) 1_545
H(5) C(18) 3.39(2) 1_545
H(5) C(19) 3.23(2) 1_545
H(5) H(1) 2.42(3) 3_746
H(5) H(2) 3.59(3) 3_746
H(5) H(16) 3.47(2) 2_467
H(6) Cl(1) 3.02(2) 3_646
H(6) O(2) 2.38(2) 1_545
H(6) C(12) 3.54(2) 1_545
H(6) H(2) 3.49(3) 3_746
H(6) H(15) 3.57(2) 2_467
H(6) H(17) 2.76(3) 1_445
H(7) Cl(1) 3.256(19) 3_646
H(7) O(2) 3.570(18) 1_545
H(7) C(3) 3.371(19) 3_746
H(7) C(4) 3.225(19) 3_746
H(7) H(1) 3.02(3) 3_746
H(7) H(2) 2.68(2) 3_746
H(8) O(1) 2.76(2) 1_655
H(8) C(16) 3.06(2) 1_545
H(8) C(17) 2.83(2) 1_545
H(8) C(18) 3.43(2) 1_545
H(8) H(1) 3.32(3) 3_746
H(8) H(15) 3.48(3) 2_567
H(8) H(16) 3.22(3) 1_545
H(8) H(17) 2.81(3) 1_545
H(8) H(22) 3.53(2) 2_567
H(9) C(13) 3.52(2) 2_567
H(9) C(15) 3.56(2) 1_545
H(9) C(16) 3.08(2) 1_545
H(9) C(17) 3.57(2) 1_545
H(9) H(14) 2.70(2) 2_567
H(9) H(16) 2.93(3) 1_545
H(9) H(16) 3.40(3) 2_467
H(9) H(21) 3.49(3) 2_567
H(9) H(22) 3.47(2) 2_567
H(10) O(1) 2.95(2) 1_655
H(10) C(20) 3.04(2) 2_567
H(10) H(14) 3.14(2) 2_567
H(10) H(21) 2.78(3) 2_567
H(10) H(22) 2.63(2) 2_567
H(11) C(18) 3.35(2) 1_455
H(11) H(3) 3.13(3) 1_455
H(11) H(18) 2.68(3) 1_455
H(11) H(22) 3.39(2) 2_467
H(12) H(2) 3.11(2) 3_756
H(12) H(18) 3.43(2) 1_455
H(13) H(22) 3.57(2) 2_467
H(14) C(10) 3.326(19) 2_467
H(14) H(9) 2.70(2) 2_467
H(14) H(10) 3.14(2) 2_467
H(14) H(16) 2.84(2) 2_477
H(14) H(20) 2.91(3) 2_467
H(15) O(1) 2.91(2) 2_567
H(15) C(16) 3.30(2) 2_477
H(15) C(17) 3.27(2) 2_477
H(15) H(4) 3.06(2) 2_567
H(15) H(6) 3.57(2) 2_567
H(15) H(8) 3.48(3) 2_467
H(15) H(16) 2.73(3) 2_477
H(15) H(17) 2.60(3) 2_477
H(15) H(21) 3.51(3) 2_567
H(16) C(7) 3.19(2) 2_567
H(16) C(10) 3.55(2) 1_565
H(16) C(14) 3.59(2) 2_577
H(16) C(15) 3.14(2) 2_577
H(16) H(4) 2.20(3) 2_567
H(16) H(5) 3.47(2) 2_567
H(16) H(8) 3.22(3) 1_565
H(16) H(9) 2.93(3) 1_565
H(16) H(9) 3.40(3) 2_567
H(16) H(14) 2.84(2) 2_577
H(16) H(15) 2.73(3) 2_577
H(16) H(17) 3.42(3) 2_477
H(17) O(1) 3.30(2) 1_665
H(17) O(2) 2.71(2) 1_655
H(17) C(15) 3.37(2) 2_577
H(17) H(6) 2.76(3) 1_665
H(17) H(8) 2.81(3) 1_565
H(17) H(15) 2.60(2) 2_577
H(17) H(16) 3.42(3) 2_577
H(18) Cl(1) 3.05(2) 3_756
H(18) O(2) 2.97(2) 1_655
H(18) C(2) 3.55(2) 3_756
H(18) C(3) 3.43(2) 3_756
H(18) C(11) 3.34(2) 1_655
H(18) C(12) 3.42(2) 1_655
H(18) H(1) 2.93(3) 3_756
H(18) H(11) 2.68(3) 1_655
H(18) H(12) 3.43(2) 1_655
H(19) H(1) 3.40(3) 3_756
H(19) H(21) 3.54(2) 2_567
H(20) N(3) 3.49(2) 2_567
H(20) C(13) 3.41(2) 2_567
H(20) C(20) 3.39(2) 2_567
H(20) H(14) 2.91(3) 2_567
H(20) H(21) 2.73(3) 2_567
H(21) C(10) 3.57(2) 2_467
H(21) C(14) 2.96(2) 2_467
H(21) C(15) 3.05(2) 2_467
H(21) C(16) 3.21(2) 2_467
H(21) C(17) 3.25(2) 2_467
H(21) C(18) 3.16(2) 2_467
H(21) C(19) 3.03(2) 2_467
H(21) C(20) 3.34(2) 2_467
H(21) H(9) 3.49(3) 2_467
H(21) H(10) 2.78(3) 2_467
H(21) H(15) 3.51(3) 2_467
H(21) H(19) 3.54(2) 2_467
H(21) H(20) 2.73(3) 2_467
H(21) H(22) 3.22(3) 2_467
H(22) O(1) 2.766(19) 2_567
H(22) N(3) 3.40(2) 2_567
H(22) C(10) 3.35(2) 2_467
H(22) C(12) 3.535(19) 2_567
H(22) H(8) 3.53(2) 2_467
H(22) H(9) 3.47(2) 2_467
H(22) H(10) 2.63(2) 2_467
H(22) H(11) 3.39(2) 2_567
H(22) H(13) 3.57(2) 2_567
H(22) H(21) 3.22(3) 2_567

loop_
_geom_torsion_atom_site_label_1
_geom_torsion_atom_site_label_2
_geom_torsion_atom_site_label_3
_geom_torsion_atom_site_label_4
_geom_torsion
C(1) N(1) C(9) O(1) 175.58(18)
C(1) N(1) C(9) C(8) -2.5(2)
C(9) N(1) C(1) C(2) 125.7(2)
C(9) N(1) C(1) C(6) -54.7(2)
C(1) N(1) C(11) C(12) -80.5(2)
C(11) N(1) C(1) C(2) -65.2(2)
C(11) N(1) C(1) C(6) 114.4(2)
C(9) N(1) C(11) C(12) 88.8(2)
C(11) N(1) C(9) O(1) 6.4(2)
C(11) N(1) C(9) C(8) -171.62(18)
C(6) N(2) C(7) C(8) -43.1(2)
C(7) N(2) C(6) C(1) 70.1(2)
C(7) N(2) C(6) C(5) -110.9(2)
C(10) N(2) C(6) C(1) -161.79(19)
C(10) N(2) C(6) C(5) 17.2(2)
C(10) N(2) C(7) C(8) -173.75(18)
C(12) N(3) C(13) C(14) -80.8(2)
C(12) N(3) C(13) C(20) 155.06(19)
C(13) N(3) C(12) O(2) -0.7(3)
C(13) N(3) C(12) C(11) -179.25(18)
N(1) C(1) C(2) Cl(1) -6.6(2)
N(1) C(1) C(2) C(3) 174.8(2)
N(1) C(1) C(6) N(2) 4.9(2)
N(1) C(1) C(6) C(5) -174.18(19)
C(2) C(1) C(6) N(2) -175.53(18)
C(2) C(1) C(6) C(5) 5.4(3)
C(6) C(1) C(2) Cl(1) 173.80(16)
C(6) C(1) C(2) C(3) -4.8(3)
Cl(1) C(2) C(3) C(4) -177.4(2)
C(1) C(2) C(3) C(4) 1.2(3)
C(2) C(3) C(4) C(5) 1.8(4)
C(3) C(4) C(5) C(6) -1.1(3)
C(4) C(5) C(6) N(2) 178.4(2)
C(4) C(5) C(6) C(1) -2.6(3)
N(2) C(7) C(8) C(9) -47.5(2)
C(7) C(8) C(9) O(1) -101.8(2)
C(7) C(8) C(9) N(1) 76.3(2)
N(1) C(11) C(12) O(2) 168.95(18)
N(1) C(11) C(12) N(3) -12.5(2)
N(3) C(13) C(14) C(15) 166.57(18)
N(3) C(13) C(14) C(19) -16.7(2)
C(20) C(13) C(14) C(15) -70.1(2)
C(20) C(13) C(14) C(19) 106.6(2)
C(13) C(14) C(15) C(16) 176.3(2)
C(13) C(14) C(19) C(18) -175.0(2)
C(15) C(14) C(19) C(18) 1.7(3)
C(19) C(14) C(15) C(16) -0.6(3)
C(14) C(15) C(16) C(17) -1.0(3)
C(15) C(16) C(17) C(18) 1.5(3)
C(16) C(17) C(18) C(19) -0.3(3)
C(17) C(18) C(19) C(14) -1.3(3)
